data_4131842
loop_
_publ_author_name
'Yan, Yong'
'O'Connor, Alice E'
'Kanthasamy, Gopikkaa'
'Atkinson, George'
'Allan, David R.'
'Blake, Alexander J.'
'Schr\"oder, Martin'

_publ_section_title
;
 Unusual and Tunable Negative Linear Compressibility in the Metal-Organic
 Framework MFM-133(M) (M = Zr, Hf).
;
_journal_issue 11
_journal_name_full 'Journal of the American Chemical Society'
_journal_page_first 3952
_journal_page_last 3958
_journal_paper_doi 10.1021/jacs.7b11747
_journal_volume 140
_journal_year 2018
_chemical_formula_moiety 'C88 H72 Hf6 O32'
_chemical_formula_sum 'C88 H72 Hf6 O32'
_chemical_formula_weight 2708.36
_space_group_crystal_system tetragonal
_space_group_IT_number 128
_space_group_name_Hall '-P 4 2n'
_space_group_name_H-M_alt 'P 4/m n c'
_atom_sites_solution_hydrogens geom
_audit_creation_date 2017-02-05
_audit_creation_method
;
Olex2 1.2
(compiled 2015.09.30 svn.r3233 for OlexSys, GUI svn.r5103)
;
_cell_angle_alpha 90
_cell_angle_beta 90
_cell_angle_gamma 90
_cell_formula_units_Z 2
_cell_length_a 19.0820(12)
_cell_length_b 19.0820(12)
_cell_length_c 32.674(3)
_cell_measurement_reflns_used 3811
_cell_measurement_temperature 293(2)
_cell_measurement_theta_max 13.6970
_cell_measurement_theta_min 1.9440
_cell_volume 11897.3(15)
_computing_cell_refinement 'CrysAlisPro 1.171.38.41 (Rigaku OD, 2015)'
_computing_data_collection 'CrysAlisPro 1.171.38.41 (Rigaku OD, 2015)'
_computing_data_reduction 'CrysAlisPro 1.171.38.41 (Rigaku OD, 2015)'
_computing_molecular_graphics 'Olex2 (Dolomanov et al., 2009)'
_computing_publication_material 'Olex2 (Dolomanov et al., 2009)'
_computing_structure_refinement 'ShelXL (Sheldrick, 2015)'
_diffrn_ambient_temperature 293(2)
_diffrn_detector 'CCD plate'
_diffrn_detector_area_resol_mean 16.1592
_diffrn_detector_type Eos
_diffrn_measured_fraction_theta_full 0.933
_diffrn_measured_fraction_theta_max 0.933
_diffrn_measurement_details
;
List of Runs (angles in degrees, time in seconds):

  # Type    Start    End  Width  t~exp~   \w     \q     \k     \f   Frames
--------------------------------------------------------------------------
  1  \w      4.00  65.00   1.00   90.00    --   26.49   0.00 150.00   61
  2  \w     -5.00  43.00   1.00   90.00    --   26.49 -53.00  17.00   48
  3  \w    -49.00 -17.00   1.00   90.00    --   26.49 134.00 123.00   32
  4  \w    -30.00   6.00   1.00   90.00    --   26.49  39.00 -12.00   36
  5  \w    -25.00  15.00   1.00   90.00    --   26.49  13.00  -3.00   40
  6  \w      8.00  69.00   1.00   90.00    --   26.49 -97.00-143.00   61
  7  \w    -28.00 -15.00   1.00   90.00    --   26.49  97.00 -35.00   13
  8  \w    -57.00  -2.00   1.00   90.00    --  -28.05  53.00 -17.00   55
  9  \w     -5.00  15.00   1.00   90.00    --  -28.05 -81.00  29.00   20
 10  \w      3.00  26.00   1.00   90.00    --  -28.05 -97.00  35.00   23
 11  \w    -20.00  13.00   1.00   90.00    --  -28.05 -53.00  17.00   33
 12  \w     -5.00  27.00   1.00   90.00    --  -28.05 -97.00-143.00   32
 13  \w    -20.00  11.00   1.00   90.00    --   26.49  81.00 151.00   31
 14  \w     -7.00  55.00   1.00   90.00    --   26.49 -37.00-180.00   62
 15  \w    -29.00 -16.00   1.00   90.00    --   26.49  97.00 -35.00   13
 16  \w     17.00  70.00   1.00   90.00    --   26.49-114.00  44.00   53
 17  \w    -52.00   8.00   1.00   90.00    --  -28.05  39.00 167.00   60
 18  \w    -25.00  29.00   1.00   90.00    --  -28.05 -39.00  12.00   54
 19  \w    -28.00  25.00   1.00   90.00    --  -28.05 -39.00-167.00   53
 20  \w     15.00  37.00   1.00   90.00    --  -28.05-114.00  44.00   22
;
_diffrn_measurement_device 'four-circle diffractometer'
_diffrn_measurement_device_type 'SuperNova, Single source at offset, Eos'
_diffrn_measurement_method '\w scans'
_diffrn_orient_matrix_type 'CrysAlisPro convention (1999,Acta A55,543-557)'
_diffrn_orient_matrix_UB_11 -0.0011945000
_diffrn_orient_matrix_UB_12 0.0324042000
_diffrn_orient_matrix_UB_13 0.0104967000
_diffrn_orient_matrix_UB_21 -0.0355131000
_diffrn_orient_matrix_UB_22 -0.0063342000
_diffrn_orient_matrix_UB_23 0.0053553000
_diffrn_orient_matrix_UB_31 0.0111024000
_diffrn_orient_matrix_UB_32 -0.0169134000
_diffrn_orient_matrix_UB_33 0.0182440000
_diffrn_radiation_monochromator mirror
_diffrn_radiation_probe x-ray
_diffrn_radiation_type MoK\a
_diffrn_radiation_wavelength 0.71073
_diffrn_reflns_av_R_equivalents 0.4889
_diffrn_reflns_av_unetI/netI 0.1498
_diffrn_reflns_Laue_measured_fraction_full 0.933
_diffrn_reflns_Laue_measured_fraction_max 0.933
_diffrn_reflns_limit_h_max 12
_diffrn_reflns_limit_h_min -12
_diffrn_reflns_limit_k_max 9
_diffrn_reflns_limit_k_min -10
_diffrn_reflns_limit_l_max 21
_diffrn_reflns_limit_l_min -21
_diffrn_reflns_number 23375
_diffrn_reflns_point_group_measured_fraction_full 0.933
_diffrn_reflns_point_group_measured_fraction_max 0.933
_diffrn_reflns_theta_full 13.731
_diffrn_reflns_theta_max 13.731
_diffrn_reflns_theta_min 1.958
_diffrn_source 'micro-focus sealed X-ray tube'
_diffrn_source_type 'SuperNova (Mo) X-ray Source'
_exptl_absorpt_coefficient_mu 2.637
_exptl_absorpt_correction_T_max 0.840
_exptl_absorpt_correction_T_min 0.815
_exptl_absorpt_correction_type gaussian
_exptl_absorpt_process_details
;
CrysAlisPro 1.171.38.41 (Rigaku Oxford Diffraction, 2015)
Numerical absorption correction based on gaussian integration over
			a multifaceted crystal model
Empirical absorption correction using spherical harmonics,
 implemented in SCALE3 ABSPACK scaling algorithm.
;
_exptl_crystal_density_diffrn 0.756
_exptl_crystal_F_000 2568
_exptl_crystal_size_max 0.119
_exptl_crystal_size_mid 0.1
_exptl_crystal_size_min 0.052
_refine_diff_density_max 2.483
_refine_diff_density_min -2.620
_refine_diff_density_rms 0.367
_refine_ls_extinction_coef 0.00004(14)
_refine_ls_extinction_expression Fc^*^=kFc[1+0.001xFc^2^\l^3^/sin(2\q)]^-1/4^
_refine_ls_extinction_method 'SHELXL-2014/7 (Sheldrick 2014'
_refine_ls_goodness_of_fit_ref 1.799
_refine_ls_hydrogen_treatment constr
_refine_ls_matrix_type full
_refine_ls_number_parameters 75
_refine_ls_number_reflns 905
_refine_ls_number_restraints 113
_refine_ls_restrained_S_all 13.279
_refine_ls_R_factor_all 0.2067
_refine_ls_R_factor_gt 0.1708
_refine_ls_shift/su_max 1.193
_refine_ls_shift/su_mean 0.023
_refine_ls_structure_factor_coef Fsqd
_refine_ls_weighting_details 'w=1/[\s^2^(Fo^2^)+(0.2000P)^2^] where P=(Fo^2^+2Fc^2^)/3'
_refine_ls_weighting_scheme calc
_refine_ls_wR_factor_gt 0.4262
_refine_ls_wR_factor_ref 0.4548
_reflns_Friedel_coverage 0.000
_reflns_number_gt 690
_reflns_number_total 905
_reflns_threshold_expression 'I > 2\s(I)'
_cod_data_source_file HfMOF_All.cif
_cod_data_source_block hfmof_23.2kbar
_cod_original_cell_volume 11897.3(18)
_cod_database_code 4131842
_chemical_oxdiff_formula 'C88 H72 Hf6 O32'
_chemical_oxdiff_usercomment 'HF MOF at 23.2 kbar'
_shelx_space_group_comment
;
The symmetry employed for this shelxl refinement is uniquely defined
by the following loop, which should always be used as a source of
symmetry information in preference to the above space-group names.
They are only intended as comments.
;
_reflns_odcompleteness_completeness 15.68
_reflns_odcompleteness_iscentric 1
_reflns_odcompleteness_theta 26.32
_olex2_refinement_description
;
1. Fixed Uiso
 At 1.2 times of:
  All C(H) groups
 At 1.5 times of:
  All C(H,H,H) groups
2. Restrained distances
 O13-C12
 1.41 with sigma of 0.01
 C12-O1
 1.41 with sigma of 0.01
 C6-C12 = C9-C3
 1.41 with sigma of 0.02
 C6-C12 = C9-C3
 1.41 with sigma of 0.01
 C9-C3 = C6-C12
 1.41 with sigma of 0.01
 Hf1-O13 = Hf2-O1
 2.11 with sigma of 0.02
 O1-C12 = O13-C12
 1.41 with sigma of 0.02
 C9-C15 = C9-C10
 1.41 with sigma of 0.02
 C10-C11 = C16-C17
 1.45 with sigma of 0.005
 C4-C5 = C7-C8
 1.39 with sigma of 0.01
 C6-C12 \\sim C9-C3
 with sigma of 0.01
 C9-C3 \\sim C6-C12
 with sigma of 0.01
 C11-C10 \\sim C16-C15 \\sim C17-C15
 with sigma of 0.01
 C9-C17 \\sim C15-C17 \\sim C9-C11 \\sim C11-C9D
 with sigma of 0.005
 C3-C7 \\sim C8-C6 \\sim C7-C5 \\sim C6-C4 \\sim C5-C3 \\sim C4-C8
 with sigma of 0.01
3. Restrained planarity
 C12, C6, C5, C4, C3, C9, C8, C7
 with sigma of 0.01
 C9, C3, C8, C7, C6, C12, C5, C4
 with sigma of 0.01
 C9, C3, C8, C4
 with sigma of 0.01
 C17, C15, C16, C10, C9, C11
 with sigma of 0.01
4. Rigid bond restraints
 C6, Hf2, Hf1, C8, C3, C5, C4, C7, C9, C10, C11, C12, C15, C16, C17, O1, O4,
 O13, O19, O20
 with sigma for 1-2 distances of 0.01 and sigma for 1-3 distances of 0.01
5. Uiso/Uaniso restraints and constraints
C6 \\sim Hf2 \\sim Hf1 \\sim C8 \\sim C3 \\sim C5 \\sim C4 \\sim C7 \\sim C9
\\sim C10 \\sim C11 \\sim C12 \\sim C15 \\sim C16 \\sim C17 \\sim O1 \\sim O4
\\sim O13 \\sim O19 \\sim O20: within 1.7A with sigma of 0.04 and sigma for
terminal atoms of 0.08
6. Same fragment restrains
{C16, C15, C15D, C9D, C10, C9} sigma for 1-2: 0.01, 1-3: 0.04
as
{C9, C16, C15, C15D, C9D, C10}
7. Others
 Fixed Sof: C16(0.5) C15(0.5) C15D(0.00001) C9D(0.00001) H11A(0.5) H11B(0.5)
 H11C(0.5)
 Fixed Uiso: C15D(0.05) C9D(0.05)
8.a Aromatic/amide H refined with riding coordinates:
 C4(H4), C5(H5), C7(H7), C8(H8)
8.b Fitted hexagon refined as free rotating group:
 C9(C16,C15,C15D,C9D,C10)
8.c Idealised Me refined as rotating group:
 C11(H11A,H11B,H11C), C17(H,HA,HB)
;
_shelx_shelxl_version_number 2014/7
_olex2_submission_special_instructions 'No special instructions were received'
_oxdiff_exptl_absorpt_empirical_details
;
Empirical correction (ABSPACK) includes:
- Absorption correction using spherical harmonics
- Frame scaling
;
_oxdiff_exptl_absorpt_empirical_full_max 2.273
_oxdiff_exptl_absorpt_empirical_full_min 0.649

loop_
_space_group_symop_operation_xyz
'x, y, z'
'-x, -y, z'
'-y, x, z'
'y, -x, z'
'-x+1/2, y+1/2, -z+1/2'
'x+1/2, -y+1/2, -z+1/2'
'y+1/2, x+1/2, -z+1/2'
'-y+1/2, -x+1/2, -z+1/2'
'-x, -y, -z'
'x, y, -z'
'y, -x, -z'
'-y, x, -z'
'x-1/2, -y-1/2, z-1/2'
'-x-1/2, y-1/2, z-1/2'
'-y-1/2, -x-1/2, z-1/2'
'y-1/2, x-1/2, z-1/2'

loop_
_atom_site_label
_atom_site_type_symbol
_atom_site_fract_x
_atom_site_fract_y
_atom_site_fract_z
_atom_site_U_iso_or_equiv
_atom_site_adp_type
_atom_site_occupancy
_atom_site_site_symmetry_order
_atom_site_calc_flag
_atom_site_refinement_flags_posn
_atom_site_refinement_flags_adp
_atom_site_refinement_flags_occupancy
_atom_site_disorder_assembly
_atom_site_disorder_group
Hf1 Hf -0.0428(3) 0.1229(3) 0.0000 0.029(4) Uani 1 2 d DS TU P . .
Hf2 Hf 0.0000 0.0000 0.0740(2) 0.023(5) Uani 1 4 d DS TU P . .
O1 O -0.024(2) 0.0919(14) 0.1078(11) 0.013(14) Uiso 1 1 d D U . . .
O4 O -0.079(3) 0.027(3) 0.0383(15) 0.049(19) Uiso 1 1 d . U . . .
O13 O -0.060(2) 0.174(2) 0.0575(8) 0.033(16) Uiso 1 1 d D U . . .
O19 O -0.149(4) 0.164(4) 0.0000 0.07(3) Uiso 1 2 d S TU P . .
O20 O 0.017(3) 0.226(3) 0.0000 0.03(2) Uiso 1 2 d S TU P . .
C3 C -0.0694(10) 0.3119(19) 0.1938(13) 0.05(2) Uiso 1 1 d D U . . .
C4 C -0.0887(18) 0.3265(18) 0.1513(18) 0.08(3) Uiso 1 1 d D U . . .
H4 H -0.1044 0.3708 0.1439 0.098 Uiso 1 1 calc R . . . .
C5 C -0.0833(19) 0.274(3) 0.1221(11) 0.08(3) Uiso 1 1 d D U . . .
H5 H -0.0957 0.2838 0.0952 0.094 Uiso 1 1 calc R . . . .
C6 C -0.0596(12) 0.205(2) 0.1316(14) 0.06(2) Uiso 1 1 d D U . . .
C7 C -0.0403(19) 0.191(2) 0.1742(18) 0.09(3) Uiso 1 1 d D U . . .
H7 H -0.0246 0.1462 0.1816 0.110 Uiso 1 1 calc R . . . .
C8 C -0.0457(19) 0.243(3) 0.2033(11) 0.08(3) Uiso 1 1 d D U . . .
H8 H -0.0333 0.2332 0.2302 0.101 Uiso 1 1 calc R . . . .
C9 C -0.0768(11) 0.3690(14) 0.2210(7) 0.01(2) Uiso 1 1 d D U . . .
C16 C -0.0250(16) 0.4202(19) 0.2214(12) 0.00(3) Uiso 0.5 1 d DG U . . .
C15 C -0.026(3) 0.474(3) 0.250(2) 0.00(3) Uiso 1 2 d DG U . . .
C15D C -0.079(4) 0.474(4) 0.280(3) 0.050 Uiso 0 1 d DG . . . .
C9D C -0.131(3) 0.422(3) 0.280(2) 0.050 Uiso 0 1 d DG . . . .
C10 C -0.1296(15) 0.3704(14) 0.2501(8) 0.02(3) Uiso 1 2 d DGS TU P . .
C11 C -0.1804(10) 0.3196(10) 0.2500 0.07(4) Uiso 1 2 d DS TU P . .
H11A H -0.2204 0.3360 0.2350 0.105 Uiso 0.5 1 calc GR . . A -1
H11B H -0.1940 0.3092 0.2776 0.105 Uiso 0.5 1 calc GR . . A -1
H11C H -0.1624 0.2779 0.2373 0.105 Uiso 0.5 1 calc GR . . A -1
C12 C -0.0565(15) 0.1564(18) 0.0992(10) 0.03(2) Uiso 1 1 d D U . . .
C17 C 0.0275(16) 0.426(2) 0.1972(13) 0.13(4) Uiso 1 1 d D U . . .
H H 0.0688 0.4086 0.2103 0.198 Uiso 1 1 calc GR . . . .
HA H 0.0343 0.4750 0.1906 0.198 Uiso 1 1 calc GR . . . .
HB H 0.0188 0.4004 0.1726 0.198 Uiso 1 1 calc GR . . . .

loop_
_atom_site_aniso_label
_atom_site_aniso_U_11
_atom_site_aniso_U_22
_atom_site_aniso_U_33
_atom_site_aniso_U_23
_atom_site_aniso_U_13
_atom_site_aniso_U_12
Hf1 0.038(6) 0.033(6) 0.016(6) 0.000 0.000 0.006(4)
Hf2 0.031(6) 0.031(6) 0.007(7) 0.000 0.000 0.000

loop_
_atom_type_symbol
_atom_type_description
_atom_type_scat_dispersion_real
_atom_type_scat_dispersion_imag
_atom_type_scat_source
C C 0.0033 0.0016 'International Tables Vol C Tables 4.2.6.8 and 6.1.1.4'
H H 0.0000 0.0000 'International Tables Vol C Tables 4.2.6.8 and 6.1.1.4'
Hf Hf -0.5830 6.1852 'International Tables Vol C Tables 4.2.6.8 and 6.1.1.4'
O O 0.0106 0.0060 'International Tables Vol C Tables 4.2.6.8 and 6.1.1.4'

loop_
_exptl_crystal_face_index_h
_exptl_crystal_face_index_k
_exptl_crystal_face_index_l
_exptl_crystal_face_perp_dist
27 -2 6 0.0484
23 7 -20 0.0580
11 12 -37 0.0570
-16 10 -33 0.0543
-27 0 0 0.0484
-25 -5 14 0.0507
-13 -11 35 0.0483
8 -12 39 0.0452
16 -10 33 0.0457
-3 -24 -21 0.0262
3 24 21 0.0262

loop_
_geom_angle_atom_site_label_1
_geom_angle_atom_site_label_2
_geom_angle_atom_site_label_3
_geom_angle
_geom_angle_site_symmetry_1
_geom_angle_site_symmetry_3
Hf1 Hf1 Hf1 90.0 3 11
Hf2 Hf1 Hf1 59.55(5) . 3
Hf2 Hf1 Hf1 59.55(5) 9 3
Hf2 Hf1 Hf1 59.55(5) . 11
Hf2 Hf1 Hf1 59.55(5) 9 11
Hf2 Hf1 Hf2 88.44(19) 9 .
O4 Hf1 Hf1 39.0(15) 11 11
O4 Hf1 Hf1 39.0(15) 4 11
O4 Hf1 Hf1 85.5(13) . 11
O4 Hf1 Hf1 84.8(16) 4 3
O4 Hf1 Hf1 33.0(12) . 3
O4 Hf1 Hf1 84.8(16) 11 3
O4 Hf1 Hf1 85.5(13) 10 11
O4 Hf1 Hf1 33.0(12) 10 3
O4 Hf1 Hf2 89.7(14) 4 9
O4 Hf1 Hf2 89.7(14) 11 .
O4 Hf1 Hf2 32.8(12) . .
O4 Hf1 Hf2 29.1(16) 4 .
O4 Hf1 Hf2 32.8(12) 10 9
O4 Hf1 Hf2 84.9(14) 10 .
O4 Hf1 Hf2 29.1(16) 11 9
O4 Hf1 Hf2 84.9(14) . 9
O4 Hf1 O4 102(3) 11 .
O4 Hf1 O4 102(3) 4 10
O4 Hf1 O4 65(3) 10 .
O4 Hf1 O4 62(3) 11 10
O4 Hf1 O4 62(3) 4 .
O4 Hf1 O4 77(3) 4 11
O4 Hf1 O13 147(2) 11 .
O4 Hf1 O13 75.3(19) 11 10
O4 Hf1 O13 147(2) 4 10
O4 Hf1 O13 75.3(19) 4 .
O4 Hf1 O19 140.1(16) 11 .
O4 Hf1 O19 140.1(16) 4 .
O4 Hf1 O20 92(2) 11 .
O4 Hf1 O20 92(2) 4 .
O13 Hf1 Hf1 110.0(12) 10 3
O13 Hf1 Hf1 109.7(12) . 11
O13 Hf1 Hf1 109.7(12) 10 11
O13 Hf1 Hf1 110.0(12) . 3
O13 Hf1 Hf2 74.4(12) 10 9
O13 Hf1 Hf2 162.9(12) 10 .
O13 Hf1 Hf2 74.4(12) . .
O13 Hf1 Hf2 162.9(12) . 9
O13 Hf1 O4 80.8(16) . .
O13 Hf1 O4 141.8(17) 10 .
O13 Hf1 O4 141.8(17) . 10
O13 Hf1 O4 80.8(16) 10 10
O13 Hf1 O13 123(2) 10 .
O13 Hf1 O19 72.1(14) . .
O13 Hf1 O19 72.1(14) 10 .
O13 Hf1 O20 71.6(13) . .
O13 Hf1 O20 71.6(13) 10 .
O19 Hf1 Hf1 175(2) . 11
O19 Hf1 Hf1 85(2) . 3
O19 Hf1 Hf2 117.6(13) . 9
O19 Hf1 Hf2 117.6(13) . .
O19 Hf1 O4 90(2) . 10
O19 Hf1 O4 90(2) . .
O19 Hf1 O20 99(3) . .
O20 Hf1 Hf1 175.8(16) . 3
O20 Hf1 Hf1 85.8(16) . 11
O20 Hf1 Hf2 117.9(10) . 9
O20 Hf1 Hf2 117.9(10) . .
O20 Hf1 O4 146.1(13) . .
O20 Hf1 O4 146.2(13) . 10
Hf1 Hf2 Hf1 60.90(11) 9 11
Hf1 Hf2 Hf1 60.90(11) 11 .
Hf1 Hf2 Hf1 60.90(11) 3 9
Hf1 Hf2 Hf1 60.90(11) 3 .
Hf1 Hf2 Hf1 91.56(19) 3 11
Hf1 Hf2 Hf1 91.56(19) 9 .
O1 Hf2 Hf1 75.8(11) 2 9
O1 Hf2 Hf1 114.4(11) 4 .
O1 Hf2 Hf1 108.3(11) 2 3
O1 Hf2 Hf1 75.8(11) . .
O1 Hf2 Hf1 114.4(11) 2 11
O1 Hf2 Hf1 108.3(11) 4 9
O1 Hf2 Hf1 166.7(11) 4 3
O1 Hf2 Hf1 75.8(11) 3 3
O1 Hf2 Hf1 166.7(11) 2 .
O1 Hf2 Hf1 108.3(11) 3 .
O1 Hf2 Hf1 114.4(11) 3 9
O1 Hf2 Hf1 108.3(11) . 11
O1 Hf2 Hf1 166.7(11) . 9
O1 Hf2 Hf1 114.4(11) . 3
O1 Hf2 Hf1 75.8(11) 4 11
O1 Hf2 Hf1 166.7(11) 3 11
O1 Hf2 O1 117(2) . 2
O1 Hf2 O1 74.2(10) 3 2
O1 Hf2 O1 74.2(10) 4 2
O1 Hf2 O1 74.2(10) . 4
O1 Hf2 O1 117(2) 4 3
O1 Hf2 O1 74.2(10) . 3
O4 Hf2 Hf1 92.4(15) 2 3
O4 Hf2 Hf1 39.8(15) 4 11
O4 Hf2 Hf1 92.4(15) 4 9
O4 Hf2 Hf1 86.8(16) . 9
O4 Hf2 Hf1 29.8(16) 2 11
O4 Hf2 Hf1 29.8(16) 3 9
O4 Hf2 Hf1 92.4(15) 3 .
O4 Hf2 Hf1 86.8(16) 3 11
O4 Hf2 Hf1 86.8(16) 2 .
O4 Hf2 Hf1 29.8(16) 4 .
O4 Hf2 Hf1 86.8(16) 4 3
O4 Hf2 Hf1 39.8(15) . .
O4 Hf2 Hf1 39.8(15) 2 9
O4 Hf2 Hf1 39.8(15) 3 3
O4 Hf2 Hf1 92.4(15) . 11
O4 Hf2 Hf1 29.8(16) . 3
O4 Hf2 O1 133(2) 3 4
O4 Hf2 O1 86(2) 3 3
O4 Hf2 O1 74.6(18) 3 2
O4 Hf2 O1 74.6(18) . 3
O4 Hf2 O1 86(2) 2 2
O4 Hf2 O1 152(2) 4 2
O4 Hf2 O1 133(2) 2 .
O4 Hf2 O1 86(2) 4 4
O4 Hf2 O1 152(2) 3 .
O4 Hf2 O1 133(2) 4 3
O4 Hf2 O1 74.6(18) 4 .
O4 Hf2 O1 74.6(18) 2 4
O4 Hf2 O1 133(2) . 2
O4 Hf2 O1 152(2) . 4
O4 Hf2 O1 86(2) . .
O4 Hf2 O1 152(2) 2 3
O4 Hf2 O4 69.5(16) 3 2
O4 Hf2 O4 69.5(16) . 4
O4 Hf2 O4 69.5(16) 4 2
O4 Hf2 O4 107(3) . 2
O4 Hf2 O4 69.5(16) . 3
O4 Hf2 O4 107(3) 3 4
C12 O1 Hf2 135(3) . .
Hf1 O4 Hf1 108(2) 3 .
Hf2 O4 Hf1 121(3) . 3
Hf2 O4 Hf1 107(2) . .
C12 O13 Hf1 137(3) . .
C8 C3 C4 117.5(11) . .
C9 C3 C4 115(4) . .
C9 C3 C8 127(4) . .
C3 C4 H4 120.2 . .
C5 C4 C3 120(3) . .
C5 C4 H4 120.2 . .
C4 C5 H5 118.6 . .
C4 C5 C6 123(4) . .
C6 C5 H5 118.6 . .
C5 C6 C7 117.6(11) . .
C12 C6 C5 117(4) . .
C12 C6 C7 125(4) . .
C6 C7 H7 120.2 . .
C8 C7 C6 120(3) . .
C8 C7 H7 120.2 . .
C3 C8 H8 118.6 . .
C7 C8 C3 123(4) . .
C7 C8 H8 118.6 . .
C16 C9 C3 118.5(8) . .
C16 C9 C10 119.8 . .
C10 C9 C3 121.3(10) . .
C9 C16 C15 120.9 . .
C17 C16 C9 128.0(2) . .
C17 C16 C15 111.0(2) . .
C16 C15 C16 118.1(15) 7_455 .
C16 C15 C15 120(6) . 2_565
C16 C15 C15 121(6) 7_455 2_565
C16 C15 C15D 2(10) 7_455 .
C15D C15 C16 118.3 . .
C15D C15 C15 121(5) . 2_565
C9 C15D C15 120.1(17) 7_455 .
C9 C15D C9D 1(4) 7_455 .
C16 C15D C9 96(10) 7_455 7_455
C16 C15D C15 65(10) 7_455 .
C16 C15D C9D 97(10) 7_455 .
C9D C15D C15 120.7 . .
C9 C9D C16 75(10) 7_455 7_455
C9 C9D C15D 77(10) 7_455 .
C9 C9D C10 76(10) 7_455 .
C15D C9D C16 3(10) . 7_455
C15D C9D C10 119.8 . .
C10 C9D C16 119(3) . 7_455
C9 C10 C9 119.8(17) 7_455 .
C9 C10 C9D 1(4) 7_455 .
C9D C10 C9 120.4 . .
C11 C10 C9 120.3(17) . 7_455
C11 C10 C9 119.9(2) . .
C11 C10 C9D 119.7(2) . .
C10 C11 H11A 109.5 . .
C10 C11 H11B 109.5 . .
C10 C11 H11C 109.4 . .
H11A C11 H11B 109.5 . .
H11A C11 H11C 109.5 . .
H11B C11 H11C 109.5 . .
O1 C12 C6 116(3) . .
O13 C12 O1 115(4) . .
O13 C12 C6 125(3) . .
C16 C17 H 109.4 . .
C16 C17 HA 109.5 . .
C16 C17 HB 109.5 . .
H C17 HA 109.5 . .
H C17 HB 109.5 . .
HA C17 HB 109.5 . .

loop_
_geom_bond_atom_site_label_1
_geom_bond_atom_site_label_2
_geom_bond_distance
_geom_bond_site_symmetry_2
Hf1 Hf1 3.512(7) 11
Hf1 Hf1 3.512(7) 3
Hf1 Hf2 3.465(6) .
Hf1 Hf2 3.465(6) 9
Hf1 O4 2.01(5) 11
Hf1 O4 2.01(5) 4
Hf1 O4 2.32(5) .
Hf1 O4 2.32(5) 10
Hf1 O13 2.139(19) 10
Hf1 O13 2.139(19) .
Hf1 O19 2.17(8) .
Hf1 O20 2.28(7) .
Hf2 Hf1 3.465(6) 3
Hf2 Hf1 3.465(6) 9
Hf2 Hf1 3.465(6) 11
Hf2 O1 2.123(19) 3
Hf2 O1 2.123(19) 4
Hf2 O1 2.123(19) 2
Hf2 O1 2.123(19) .
Hf2 O4 1.97(5) 3
Hf2 O4 1.97(5) 4
Hf2 O4 1.97(5) .
Hf2 O4 1.97(5) 2
O1 C12 1.408(9) .
O4 Hf1 2.01(5) 3
O13 C12 1.406(9) .
C3 C4 1.46(5) .
C3 C8 1.42(5) .
C3 C9 1.411(6) .
C4 H4 0.9300 .
C4 C5 1.391(10) .
C5 H5 0.9300 .
C5 C6 1.42(5) .
C6 C7 1.47(5) .
C6 C12 1.411(6) .
C7 H7 0.9300 .
C7 C8 1.390(10) .
C8 H8 0.9300 .
C9 C16 1.3900 .
C9 C10 1.3861 .
C16 C15 1.3978 .
C16 C17 1.282(4) .
C15 C16 1.38(6) 7_455
C15 C15 1.40(5) 2_565
C15 C15D 1.4071 .
C15D C9 1.38(2) 7_455
C15D C16 0.1(3) 7_455
C15D C9D 1.3900 .
C9D C9 0.04(11) 7_455
C9D C16 1.399(10) 7_455
C9D C10 1.3888 .
C10 C9 1.38(2) 7_455
C10 C11 1.371(4) .
C11 H11A 0.9600 .
C11 H11B 0.9600 .
C11 H11C 0.9600 .
C17 H 0.9600 .
C17 HA 0.9600 .
C17 HB 0.9600 .

loop_
_geom_torsion_atom_site_label_1
_geom_torsion_atom_site_label_2
_geom_torsion_atom_site_label_3
_geom_torsion_atom_site_label_4
_geom_torsion
_geom_torsion_site_symmetry_1
_geom_torsion_site_symmetry_4
Hf1 O13 C12 O1 11(6) . .
Hf1 O13 C12 C6 169(3) . .
Hf2 O1 C12 O13 -19(5) . .
Hf2 O1 C12 C6 -178(2) . .
C3 C4 C5 C6 0.0(4) . .
C3 C9 C16 C15 -174(5) . .
C3 C9 C16 C17 7(5) . .
C3 C9 C10 C9 173(4) . 7_455
C3 C9 C10 C9D 172(5) . .
C3 C9 C10 C11 -7(5) . .
C4 C3 C8 C7 0.0(3) . .
C4 C3 C9 C16 -79(2) . .
C4 C3 C9 C10 108(3) . .
C4 C5 C6 C7 0.0(3) . .
C4 C5 C6 C12 180.0(2) . .
C5 C6 C7 C8 0.0(4) . .
C5 C6 C12 O1 171(3) . .
C5 C6 C12 O13 15(3) . .
C6 C7 C8 C3 0.0(5) . .
C7 C6 C12 O1 -9(3) . .
C7 C6 C12 O13 -165(3) . .
C8 C3 C4 C5 0.0(3) . .
C8 C3 C9 C16 101(2) . .
C8 C3 C9 C10 -72(3) . .
C9 C3 C4 C5 180.0(2) . .
C9 C3 C8 C7 180.0(2) . .
C9 C16 C15 C16 1(13) . 7_455
C9 C16 C15 C15 -180(8) . 2_565
C9 C16 C15 C15D 3.2 . .
C9 C15D C9D C16 -1(37) 7_455 7_455
C9 C15D C9D C10 66(86) 7_455 .
C9 C9D C10 C9 67(85) 7_455 .
C9 C9D C10 C11 -114(85) 7_455 .
C16 C9 C10 C9 1(5) . 7_455
C16 C9 C10 C9D -0.8 . .
C16 C9 C10 C11 -179.5(5) . .
C16 C15 C15D C9 -5(5) . 7_455
C16 C15 C15D C9 82(39) 7_455 7_455
C16 C15 C15D C16 -87(41) . 7_455
C16 C15 C15D C9D -3.2 . .
C16 C15 C15D C9D 84(41) 7_455 .
C16 C15D C9D C9 1(36) 7_455 7_455
C16 C15D C9D C10 67(100) 7_455 .
C16 C9D C10 C9 3(13) 7_455 .
C16 C9D C10 C9 -64(78) 7_455 7_455
C16 C9D C10 C11 -178(13) 7_455 .
C15 C15 C15D C9 178(14) 2_565 7_455
C15 C15 C15D C16 96(47) 2_565 7_455
C15 C15 C15D C9D 180(9) 2_565 .
C15 C15D C9D C9 -65(86) . 7_455
C15 C15D C9D C16 -66(100) . 7_455
C15 C15D C9D C10 1.3 . .
C15D C9D C10 C9 -66(86) . 7_455
C15D C9D C10 C9 0.8 . .
C15D C9D C10 C11 179.5(5) . .
C10 C9 C16 C15 -1.3 . .
C10 C9 C16 C17 179.38(16) . .
C12 C6 C7 C8 180.0(2) . .
C17 C16 C15 C16 -180(13) . 7_455
C17 C16 C15 C15 0(8) . 2_565
C17 C16 C15 C15D -177.34(13) . .

loop_
_exptl_oxdiff_crystal_face_indexfrac_h
_exptl_oxdiff_crystal_face_indexfrac_k
_exptl_oxdiff_crystal_face_indexfrac_l
_exptl_oxdiff_crystal_face_x
_exptl_oxdiff_crystal_face_y
_exptl_oxdiff_crystal_face_z
26.9202 -2.0820 5.9410 -0.0373 -0.9110 0.4425
22.9476 6.9210 -20.0325 -0.0134 -0.9661 -0.2278
10.9955 11.9569 -36.9891 -0.0139 -0.6643 -0.7550
-15.9287 10.0454 -32.9328 -0.0011 0.3257 -0.9476
-26.9243 0.0837 0.0541 0.0354 0.9559 -0.2994
-24.9380 -4.9166 14.0414 0.0179 0.9920 0.0625
-12.9900 -10.9530 34.9920 0.0279 0.7181 0.6794
7.9471 -12.0188 38.9439 0.0098 0.0025 1.0020
15.9287 -10.0454 32.9328 0.0011 -0.3257 0.9476
-2.8485 -23.8298 -20.7233 -0.9863 0.1411 -0.0067
2.8485 23.8298 20.7233 0.9863 -0.1411 0.0067
